data_4001254
loop_
_publ_author_name
'Sieve, Bradley'
'Gray, Danielle L.'
'Henning, Robert'
'Bakas, Thomas'
'Schultz, Arthur J.'
'Kanatzidis, Mercouri G.'

_publ_section_title
;
 Al Flux Synthesis of the Oxidation-Resistant Quaternary Phase
 REFe4Al9Si6(RE = Tb, Er)
;
_journal_issue 19
_journal_name_full 'Chemistry of Materials'
_journal_page_first 6107
_journal_paper_doi 10.1021/cm801554d
_journal_volume 20
_journal_year 2008
_chemical_formula_moiety 'Al9 Fe4 Si6 Tb1'
_chemical_formula_sum 'Al9 Fe4 Si6 Tb'
_chemical_formula_weight 793.69
_chemical_name_common tbfe4al9si6
_chemical_name_systematic
; 
 ? 
;
_space_group_IT_number 137
_symmetry_cell_setting tetragonal
_symmetry_space_group_name_Hall '-P 4ac 2a'
_symmetry_space_group_name_H-M 'P 42/n m c :2'
_atom_sites_solution_primary direct
_atom_sites_solution_secondary difmap
_audit_creation_method SHELXL-97
_cell_angle_alpha 90.00
_cell_angle_beta 90.00
_cell_angle_gamma 90.00
_cell_formula_units_Z 4
_cell_length_a 8.7184(11)
_cell_length_b 8.7184(11)
_cell_length_c 15.171(3)
_cell_measurement_reflns_used 200
_cell_measurement_temperature 298
_cell_measurement_theta_max 28.30
_cell_measurement_theta_min 2.69
_cell_volume 1153.2(3)
_computing_cell_refinement SMART
_computing_data_collection SMART
_computing_data_reduction 'SAINT PLUS'
_computing_molecular_graphics Diamond
_computing_publication_material 'SHELXTL-97 (Sheldrick, 1997)'
_computing_structure_refinement 'SHELXL-97 (Sheldrick, 1997)'
_computing_structure_solution 'SHELXS-97 (Sheldrick, 1990)'
_diffrn_ambient_temperature 298
_diffrn_measured_fraction_theta_full 0.998
_diffrn_measured_fraction_theta_max 0.998
_diffrn_measurement_device_type 'Siemens Platform CCD'
_diffrn_measurement_method /w
_diffrn_radiation_monochromator graphite
_diffrn_radiation_source 'fine-focus sealed tube'
_diffrn_radiation_type MoK\a
_diffrn_radiation_wavelength 0.71073
_diffrn_reflns_av_R_equivalents 0.0398
_diffrn_reflns_av_sigmaI/netI 0.0152
_diffrn_reflns_limit_h_max 11
_diffrn_reflns_limit_h_min -11
_diffrn_reflns_limit_k_max 11
_diffrn_reflns_limit_k_min -11
_diffrn_reflns_limit_l_max 19
_diffrn_reflns_limit_l_min -20
_diffrn_reflns_number 10686
_diffrn_reflns_theta_full 28.30
_diffrn_reflns_theta_max 28.30
_diffrn_reflns_theta_min 2.69
_diffrn_standards_decay_% <2
_diffrn_standards_interval_count none
_diffrn_standards_interval_time none
_diffrn_standards_number none
_exptl_absorpt_coefficient_mu 12.238
_exptl_absorpt_correction_T_max 0.689
_exptl_absorpt_correction_T_min 0.645
_exptl_absorpt_correction_type empirical
_exptl_absorpt_process_details sadabs
_exptl_crystal_colour silver
_exptl_crystal_density_diffrn 4.571
_exptl_crystal_density_meas ?
_exptl_crystal_density_method 'not measured'
_exptl_crystal_description blocks
_exptl_crystal_F_000 1480.0
_exptl_crystal_size_max 0.04
_exptl_crystal_size_mid 0.03
_exptl_crystal_size_min 0.03
_refine_diff_density_max 1.362
_refine_diff_density_min -0.685
_refine_diff_density_rms 0.153
_refine_ls_extinction_coef 0.0052(2)
_refine_ls_extinction_expression Fc^*^=kFc[1+0.001xFc^2^\l^3^/sin(2\q)]^-1/4^
_refine_ls_extinction_method SHELXL
_refine_ls_goodness_of_fit_ref 1.273
_refine_ls_matrix_type full
_refine_ls_number_parameters 60
_refine_ls_number_reflns 812
_refine_ls_number_restraints 0
_refine_ls_restrained_S_all 1.273
_refine_ls_R_factor_all 0.0219
_refine_ls_R_factor_gt 0.0202
_refine_ls_shift/su_max 0.016
_refine_ls_shift/su_mean 0.003
_refine_ls_structure_factor_coef Fsqd
_refine_ls_weighting_details 'calc w=1/[\s^2^(Fo^2^)+(0.0228P)^2^+2.2953P] where P=(Fo^2^+2Fc^2^)/3'
_refine_ls_weighting_scheme calc
_refine_ls_wR_factor_gt 0.0505
_refine_ls_wR_factor_ref 0.0510
_reflns_number_gt 771
_reflns_number_total 812
_reflns_threshold_expression >2sigma(I)
_cod_data_source_file cm801554d_si_001.cif
_cod_data_source_block tbfe4al9si6
_cod_depositor_comments
;
The following automatic conversions were performed:

'_exptl_crystal_density_meas' value 'not measured' was changed to '?'
- the value is perceived as not measured.

Automatic conversion script
Id: cif_fix_values 3008 2015-01-20 13:52:24Z robertas 
;
_cod_original_sg_symbol_H-M 'P 42/n m c'
_cod_original_formula_sum 'Al9 Fe4 Si6 Tb1'
_cod_database_code 4001254

loop_
_symmetry_equiv_pos_as_xyz
'x, y, z'
'-x+1/2, -y+1/2, z'
'-y+1/2, x, z+1/2'
'y, -x+1/2, z+1/2'
'-x, y+1/2, -z'
'x+1/2, -y, -z'
'y+1/2, x+1/2, -z+1/2'
'-y, -x, -z+1/2'
'-x, -y, -z'
'x-1/2, y-1/2, -z'
'y-1/2, -x, -z-1/2'
'-y, x-1/2, -z-1/2'
'x, -y-1/2, z'
'-x-1/2, y, z'
'-y-1/2, -x-1/2, z-1/2'
'y, x, z-1/2'

loop_
_atom_site_label
_atom_site_type_symbol
_atom_site_fract_x
_atom_site_fract_y
_atom_site_fract_z
_atom_site_U_iso_or_equiv
_atom_site_adp_type
_atom_site_occupancy
_atom_site_symmetry_multiplicity
_atom_site_calc_flag
_atom_site_refinement_flags
Tb1 Tb 0.2500 0.2500 0.164235(19) 0.01125(12) Uani 1 4 d S
Fe1 Fe 0.2500 0.47677(7) -0.00041(4) 0.01324(16) Uani 1 2 d S
Fe2 Fe 0.50063(5) 0.49937(5) 0.2500 0.01148(16) Uani 1 2 d S
Al1 Al 0.06562(16) 0.2500 0.33878(8) 0.0132(3) Uani 1 2 d S
Al2 Al 0.50194(11) 0.45532(13) 0.08132(6) 0.0147(2) Uani 1 1 d .
Al3 Al 0.09519(16) 0.7500 0.35028(9) 0.0144(3) Uani 1 2 d S
Al4 Al 0.2500 0.7500 -0.01986(14) 0.0183(4) Uani 1 4 d S
Si1 Si 0.59405(15) 0.2500 0.19226(8) 0.0162(3) Uani 1 2 d S
Si2 Si 0.2500 0.48801(14) 0.31251(8) 0.0127(2) Uani 1 2 d S
Si3 Si 0.38774(16) 0.2500 -0.02827(8) 0.0164(3) Uani 1 2 d S

loop_
_atom_site_aniso_label
_atom_site_aniso_U_11
_atom_site_aniso_U_22
_atom_site_aniso_U_33
_atom_site_aniso_U_23
_atom_site_aniso_U_13
_atom_site_aniso_U_12
Tb1 0.01283(17) 0.01176(17) 0.00915(18) 0.000 0.000 0.000
Fe1 0.0144(3) 0.0165(3) 0.0088(3) -0.0006(2) 0.000 0.000
Fe2 0.0123(2) 0.0123(2) 0.0098(3) 0.00004(16) 0.00004(16) 0.0000(2)
Al1 0.0158(6) 0.0142(6) 0.0096(6) 0.000 0.0011(5) 0.000
Al2 0.0145(5) 0.0203(5) 0.0094(4) 0.0021(4) -0.0010(3) -0.0030(4)
Al3 0.0132(6) 0.0177(6) 0.0124(6) 0.000 0.0010(5) 0.000
Al4 0.0212(10) 0.0146(9) 0.0192(10) 0.000 0.000 0.000
Si1 0.0182(6) 0.0146(6) 0.0157(6) 0.000 -0.0027(5) 0.000
Si2 0.0127(5) 0.0146(6) 0.0109(5) 0.0000(4) 0.000 0.000
Si3 0.0223(6) 0.0138(6) 0.0131(6) 0.000 0.0009(5) 0.000

loop_
_atom_type_symbol
_atom_type_description
_atom_type_scat_dispersion_real
_atom_type_scat_dispersion_imag
_atom_type_scat_source
Al Al 0.0645 0.0514 'International Tables Vol C Tables 4.2.6.8 and 6.1.1.4'
Si Si 0.0817 0.0704 'International Tables Vol C Tables 4.2.6.8 and 6.1.1.4'
Fe Fe 0.3463 0.8444 'International Tables Vol C Tables 4.2.6.8 and 6.1.1.4'
Tb Tb -0.1723 4.1537 'International Tables Vol C Tables 4.2.6.8 and 6.1.1.4'

loop_
_geom_angle_atom_site_label_1
_geom_angle_atom_site_label_2
_geom_angle_atom_site_label_3
_geom_angle
_geom_angle_site_symmetry_1
_geom_angle_site_symmetry_3
Al3 Tb1 Al3 171.63(5) 11_556 12_666
Al3 Tb1 Si1 90.587(4) 11_556 .
Al3 Tb1 Si1 90.587(4) 12_666 .
Al3 Tb1 Si1 90.587(4) 11_556 2
Al3 Tb1 Si1 90.587(4) 12_666 2
Si1 Tb1 Si1 163.86(5) . 2
Al3 Tb1 Si2 136.88(4) 11_556 .
Al3 Tb1 Si2 51.50(3) 12_666 .
Si1 Tb1 Si2 84.079(18) . .
Si1 Tb1 Si2 84.079(18) 2 .
Al3 Tb1 Si2 51.50(3) 11_556 2
Al3 Tb1 Si2 136.88(4) 12_666 2
Si1 Tb1 Si2 84.079(18) . 2
Si1 Tb1 Si2 84.079(18) 2 2
Si2 Tb1 Si2 85.38(5) . 2
Al3 Tb1 Al1 93.58(2) 11_556 .
Al3 Tb1 Al1 93.58(2) 12_666 .
Si1 Tb1 Al1 113.19(4) . .
Si1 Tb1 Al1 50.67(4) 2 .
Si2 Tb1 Al1 51.07(2) . .
Si2 Tb1 Al1 51.07(2) 2 .
Al3 Tb1 Al1 93.58(2) 11_556 2
Al3 Tb1 Al1 93.58(2) 12_666 2
Si1 Tb1 Al1 50.67(4) . 2
Si1 Tb1 Al1 113.19(4) 2 2
Si2 Tb1 Al1 51.07(2) . 2
Si2 Tb1 Al1 51.07(2) 2 2
Al1 Tb1 Al1 62.52(5) . 2
Al3 Tb1 Al2 123.11(3) 11_556 .
Al3 Tb1 Al2 52.74(2) 12_666 .
Si1 Tb1 Al2 49.87(2) . .
Si1 Tb1 Al2 139.33(2) 2 .
Si2 Tb1 Al2 84.65(3) . .
Si2 Tb1 Al2 133.609(19) 2 .
Al1 Tb1 Al2 135.60(2) . .
Al1 Tb1 Al2 88.81(3) 2 .
Al3 Tb1 Al2 52.74(2) 11_556 13_565
Al3 Tb1 Al2 123.11(3) 12_666 13_565
Si1 Tb1 Al2 49.87(2) . 13_565
Si1 Tb1 Al2 139.33(2) 2 13_565
Si2 Tb1 Al2 133.610(19) . 13_565
Si2 Tb1 Al2 84.65(3) 2 13_565
Al1 Tb1 Al2 135.60(2) . 13_565
Al1 Tb1 Al2 88.81(3) 2 13_565
Al2 Tb1 Al2 70.53(4) . 13_565
Al3 Tb1 Al2 52.74(2) 11_556 2
Al3 Tb1 Al2 123.11(3) 12_666 2
Si1 Tb1 Al2 139.33(2) . 2
Si1 Tb1 Al2 49.87(2) 2 2
Si2 Tb1 Al2 133.610(19) . 2
Si2 Tb1 Al2 84.65(3) 2 2
Al1 Tb1 Al2 88.81(3) . 2
Al1 Tb1 Al2 135.60(2) 2 2
Al2 Tb1 Al2 132.12(4) . 2
Al2 Tb1 Al2 90.23(4) 13_565 2
Al3 Tb1 Al2 123.11(3) 11_556 14_655
Al3 Tb1 Al2 52.74(2) 12_666 14_655
Si1 Tb1 Al2 139.33(2) . 14_655
Si1 Tb1 Al2 49.87(2) 2 14_655
Si2 Tb1 Al2 84.65(3) . 14_655
Si2 Tb1 Al2 133.610(19) 2 14_655
Al1 Tb1 Al2 88.81(3) . 14_655
Al1 Tb1 Al2 135.60(2) 2 14_655
Al2 Tb1 Al2 90.23(4) . 14_655
Al2 Tb1 Al2 132.12(4) 13_565 14_655
Al2 Tb1 Al2 70.53(4) 2 14_655
Si3 Fe1 Si3 61.42(6) . 2
Si3 Fe1 Al4 144.32(4) . .
Si3 Fe1 Al4 144.32(4) 2 .
Si3 Fe1 Al1 72.33(4) . 4_554
Si3 Fe1 Al1 72.33(4) 2 4_554
Al4 Fe1 Al1 91.55(6) . 4_554
Si3 Fe1 Al3 120.72(5) . 12_666
Si3 Fe1 Al3 120.72(5) 2 12_666
Al4 Fe1 Al3 72.68(6) . 12_666
Al1 Fe1 Al3 164.23(5) 4_554 12_666
Si3 Fe1 Al2 118.00(5) . 14_655
Si3 Fe1 Al2 65.32(4) 2 14_655
Al4 Fe1 Al2 97.68(4) . 14_655
Al1 Fe1 Al2 118.27(3) 4_554 14_655
Al3 Fe1 Al2 65.42(3) 12_666 14_655
Si3 Fe1 Al2 65.32(4) . .
Si3 Fe1 Al2 118.00(5) 2 .
Al4 Fe1 Al2 97.68(4) . .
Al1 Fe1 Al2 118.27(3) 4_554 .
Al3 Fe1 Al2 65.42(3) 12_666 .
Al2 Fe1 Al2 120.56(5) 14_655 .
Si3 Fe1 Al2 71.12(4) . 9_665
Si3 Fe1 Al2 122.72(4) 2 9_665
Al4 Fe1 Al2 73.21(4) . 9_665
Al1 Fe1 Al2 63.89(3) 4_554 9_665
Al3 Fe1 Al2 109.98(3) 12_666 9_665
Al2 Fe1 Al2 170.85(3) 14_655 9_665
Al2 Fe1 Al2 61.17(4) . 9_665
Si3 Fe1 Al2 122.72(4) . 6_465
Si3 Fe1 Al2 71.12(4) 2 6_465
Al4 Fe1 Al2 73.21(4) . 6_465
Al1 Fe1 Al2 63.89(3) 4_554 6_465
Al3 Fe1 Al2 109.98(3) 12_666 6_465
Al2 Fe1 Al2 61.17(4) 14_655 6_465
Al2 Fe1 Al2 170.85(3) . 6_465
Al2 Fe1 Al2 115.57(5) 9_665 6_465
Si3 Fe1 Tb1 67.61(3) . .
Si3 Fe1 Tb1 67.61(3) 2 .
Al4 Fe1 Tb1 135.42(6) . .
Al1 Fe1 Tb1 133.03(4) 4_554 .
Al3 Fe1 Tb1 62.75(4) 12_666 .
Al2 Fe1 Tb1 64.52(3) 14_655 .
Al2 Fe1 Tb1 64.51(3) . .
Al2 Fe1 Tb1 121.35(3) 9_665 .
Al2 Fe1 Tb1 121.35(3) 6_465 .
Si2 Fe2 Si2 103.55(6) . 12_666
Si2 Fe2 Si1 130.47(4) . 11_666
Si2 Fe2 Si1 113.88(4) 12_666 11_666
Si2 Fe2 Si1 113.88(4) . .
Si2 Fe2 Si1 130.46(4) 12_666 .
Si1 Fe2 Si1 63.22(6) 11_666 .
Si2 Fe2 Al2 75.08(4) . 8_665
Si2 Fe2 Al2 113.03(4) 12_666 8_665
Si1 Fe2 Al2 61.28(4) 11_666 8_665
Si1 Fe2 Al2 107.25(4) . 8_665
Si2 Fe2 Al2 113.03(4) . .
Si2 Fe2 Al2 75.07(4) 12_666 .
Si1 Fe2 Al2 107.25(4) 11_666 .
Si1 Fe2 Al2 61.28(4) . .
Al2 Fe2 Al2 167.59(5) 8_665 .
Si2 Fe2 Al1 63.85(4) . 2
Si2 Fe2 Al1 166.78(5) 12_666 2
Si1 Fe2 Al1 74.90(4) 11_666 2
Si1 Fe2 Al1 61.78(4) . 2
Al2 Fe2 Al1 61.38(3) 8_665 2
Al2 Fe2 Al1 112.70(4) . 2
Si2 Fe2 Al1 166.78(5) . 12_666
Si2 Fe2 Al1 63.85(4) 12_666 12_666
Si1 Fe2 Al1 61.78(4) 11_666 12_666
Si1 Fe2 Al1 74.90(4) . 12_666
Al2 Fe2 Al1 112.70(4) 8_665 12_666
Al2 Fe2 Al1 61.38(3) . 12_666
Al1 Fe2 Al1 129.00(6) 2 12_666
Si2 Fe2 Al3 62.69(4) . 2_565
Si2 Fe2 Al3 60.77(4) 12_666 2_565
Si1 Fe2 Al3 109.08(4) 11_666 2_565
Si1 Fe2 Al3 167.63(4) . 2_565
Al2 Fe2 Al3 60.58(3) 8_665 2_565
Al2 Fe2 Al3 131.05(4) . 2_565
Al1 Fe2 Al3 107.66(3) 2 2_565
Al1 Fe2 Al3 110.84(4) 12_666 2_565
Si2 Fe2 Al3 60.77(4) . 12_666
Si2 Fe2 Al3 62.69(4) 12_666 12_666
Si1 Fe2 Al3 167.63(4) 11_666 12_666
Si1 Fe2 Al3 109.08(4) . 12_666
Al2 Fe2 Al3 131.05(4) 8_665 12_666
Al2 Fe2 Al3 60.58(3) . 12_666
Al1 Fe2 Al3 110.84(4) 2 12_666
Al1 Fe2 Al3 107.65(3) 12_666 12_666
Al3 Fe2 Al3 80.12(6) 2_565 12_666
Si2 Fe2 Tb1 117.90(3) . 11_666
Si2 Fe2 Tb1 61.91(3) 12_666 11_666
Si1 Fe2 Tb1 60.51(3) 11_666 11_666
Si1 Fe2 Tb1 119.75(3) . 11_666
Al2 Fe2 Tb1 61.44(2) 8_665 11_666
Al2 Fe2 Tb1 118.60(2) . 11_666
Al1 Fe2 Tb1 119.01(3) 2 11_666
Al1 Fe2 Tb1 61.12(3) 12_666 11_666
Al3 Fe2 Tb1 58.07(3) 2_565 11_666
Al3 Fe2 Tb1 121.69(3) 12_666 11_666
Si2 Fe2 Tb1 61.91(3) . .
Si2 Fe2 Tb1 117.90(3) 12_666 .
Si1 Fe2 Tb1 119.75(3) 11_666 .
Si1 Fe2 Tb1 60.51(3) . .
Al2 Fe2 Tb1 118.60(2) 8_665 .
Al2 Fe2 Tb1 61.44(2) . .
Al1 Fe2 Tb1 61.12(3) 2 .
Al1 Fe2 Tb1 119.01(3) 12_666 .
Al3 Fe2 Tb1 121.69(3) 2_565 .
Al3 Fe2 Tb1 58.07(3) 12_666 .
Tb1 Fe2 Tb1 179.732(19) 11_666 .
Fe1 Al1 Fe2 118.35(3) 3 2
Fe1 Al1 Fe2 118.35(3) 3 11_566
Fe2 Al1 Fe2 112.03(5) 2 11_566
Fe1 Al1 Si1 139.33(7) 3 2
Fe2 Al1 Si1 56.48(3) 2 2
Fe2 Al1 Si1 56.48(3) 11_566 2
Fe1 Al1 Si2 103.83(5) 3 .
Fe2 Al1 Si2 134.78(6) 2 .
Fe2 Al1 Si2 53.71(2) 11_566 .
Si1 Al1 Si2 101.20(4) 2 .
Fe1 Al1 Si2 103.83(4) 3 2
Fe2 Al1 Si2 53.71(2) 2 2
Fe2 Al1 Si2 134.78(6) 11_566 2
Si1 Al1 Si2 101.20(4) 2 2
Si2 Al1 Si2 102.81(6) . 2
Fe1 Al1 Al2 59.68(3) 3 11_566
Fe2 Al1 Al2 145.98(6) 2 11_566
Fe2 Al1 Al2 58.68(2) 11_566 11_566
Si1 Al1 Al2 101.21(5) 2 11_566
Si2 Al1 Al2 69.62(3) . 11_566
Si2 Al1 Al2 157.37(6) 2 11_566
Fe1 Al1 Al2 59.68(3) 3 7_445
Fe2 Al1 Al2 58.68(2) 2 7_445
Fe2 Al1 Al2 145.98(6) 11_566 7_445
Si1 Al1 Al2 101.21(5) 2 7_445
Si2 Al1 Al2 157.37(6) . 7_445
Si2 Al1 Al2 69.62(3) 2 7_445
Al2 Al1 Al2 108.83(6) 11_566 7_445
Fe1 Al1 Si3 51.95(3) 3 3
Fe2 Al1 Si3 147.00(5) 2 3
Fe2 Al1 Si3 97.97(3) 11_566 3
Si1 Al1 Si3 154.26(3) 2 3
Si2 Al1 Si3 55.56(4) . 3
Si2 Al1 Si3 95.41(5) 2 3
Al2 Al1 Si3 62.48(4) 11_566 3
Al2 Al1 Si3 102.97(5) 7_445 3
Fe1 Al1 Si3 51.95(3) 3 4
Fe2 Al1 Si3 97.97(3) 2 4
Fe2 Al1 Si3 147.00(5) 11_566 4
Si1 Al1 Si3 154.26(3) 2 4
Si2 Al1 Si3 95.41(5) . 4
Si2 Al1 Si3 55.56(4) 2 4
Al2 Al1 Si3 102.97(5) 11_566 4
Al2 Al1 Si3 62.48(4) 7_445 4
Si3 Al1 Si3 49.93(6) 3 4
Fe1 Al1 Tb1 157.35(6) 3 .
Fe2 Al1 Tb1 71.05(3) 2 .
Fe2 Al1 Tb1 71.05(3) 11_566 .
Si1 Al1 Tb1 63.32(4) 2 .
Si2 Al1 Tb1 63.74(4) . .
Si2 Al1 Tb1 63.74(4) 2 .
Al2 Al1 Tb1 125.26(3) 11_566 .
Al2 Al1 Tb1 125.26(3) 7_445 .
Si3 Al1 Tb1 108.23(5) 3 .
Si3 Al1 Tb1 108.23(5) 4 .
Fe1 Al2 Fe1 118.83(4) . 9_665
Fe1 Al2 Si1 129.81(5) . .
Fe1 Al2 Si1 102.13(5) 9_665 .
Fe1 Al2 Fe2 118.04(4) . .
Fe1 Al2 Fe2 116.37(4) 9_665 .
Si1 Al2 Fe2 57.33(3) . .
Fe1 Al2 Al2 59.93(4) . 9_665
Fe1 Al2 Al2 58.90(4) 9_665 9_665
Si1 Al2 Al2 146.45(7) . 9_665
Fe2 Al2 Al2 153.92(7) . 9_665
Fe1 Al2 Si3 54.09(3) . .
Fe1 Al2 Si3 100.01(5) 9_665 .
Si1 Al2 Si3 93.31(5) . .
Fe2 Al2 Si3 136.24(5) . .
Al2 Al2 Si3 66.33(5) 9_665 .
Fe1 Al2 Al1 154.56(6) . 12_666
Fe1 Al2 Al1 56.43(4) 9_665 12_666
Si1 Al2 Al1 72.60(4) . 12_666
Fe2 Al2 Al1 59.94(3) . 12_666
Al2 Al2 Al1 109.66(6) 9_665 12_666
Si3 Al2 Al1 147.10(6) . 12_666
Fe1 Al2 Al3 56.78(4) . 12_666
Fe1 Al2 Al3 139.73(5) 9_665 12_666
Si1 Al2 Al3 108.25(5) . 12_666
Fe2 Al2 Al3 63.41(4) . 12_666
Al2 Al2 Al3 102.61(6) 9_665 12_666
Si3 Al2 Al3 103.89(5) . 12_666
Al1 Al2 Al3 108.72(5) 12_666 12_666
Fe1 Al2 Si3 95.03(4) . 9_665
Fe1 Al2 Si3 51.10(3) 9_665 9_665
Si1 Al2 Si3 134.51(5) . 9_665
Fe2 Al2 Si3 98.43(4) . 9_665
Al2 Al2 Si3 57.68(5) 9_665 9_665
Si3 Al2 Si3 124.01(4) . 9_665
Al1 Al2 Si3 61.95(5) 12_666 9_665
Al3 Al2 Si3 88.64(5) 12_666 9_665
Fe1 Al2 Al4 121.68(5) . 9_665
Fe1 Al2 Al4 50.97(3) 9_665 9_665
Si1 Al2 Al4 63.84(5) . 9_665
Fe2 Al2 Al4 113.87(5) . 9_665
Al2 Al2 Al4 83.75(6) 9_665 9_665
Si3 Al2 Al4 70.53(5) . 9_665
Al1 Al2 Al4 76.58(4) 12_666 9_665
Al3 Al2 Al4 169.29(5) 12_666 9_665
Si3 Al2 Al4 102.07(4) 9_665 9_665
Fe1 Al2 Tb1 68.06(3) . .
Fe1 Al2 Tb1 158.13(5) 9_665 .
Si1 Al2 Tb1 63.65(4) . .
Fe2 Al2 Tb1 71.42(2) . .
Al2 Al2 Tb1 123.47(6) 9_665 .
Si3 Al2 Tb1 66.20(4) . .
Al1 Al2 Tb1 126.88(4) 12_666 .
Al3 Al2 Tb1 62.07(3) 12_666 .
Si3 Al2 Tb1 150.63(5) 9_665 .
Al4 Al2 Tb1 107.25(4) 9_665 .
Fe1 Al3 Si2 134.89(7) 11_566 11_566
Fe1 Al3 Al3 114.39(4) 11_566 2_565
Si2 Al3 Al3 110.72(4) 11_566 2_565
Fe1 Al3 Si2 113.43(4) 11_566 2_565
Si2 Al3 Si2 88.77(4) 11_566 2_565
Al3 Al3 Si2 60.18(3) 2_565 2_565
Fe1 Al3 Si2 113.43(4) 11_566 .
Si2 Al3 Si2 88.77(4) 11_566 .
Al3 Al3 Si2 60.18(3) 2_565 .
Si2 Al3 Si2 114.60(6) 2_565 .
Fe1 Al3 Al2 57.80(3) 11_566 11_566
Si2 Al3 Al2 101.44(4) 11_566 11_566
Al3 Al3 Al2 116.66(4) 2_565 11_566
Si2 Al3 Al2 169.64(6) 2_565 11_566
Si2 Al3 Al2 67.89(3) . 11_566
Fe1 Al3 Al2 57.80(3) 11_566 7_455
Si2 Al3 Al2 101.44(4) 11_566 7_455
Al3 Al3 Al2 116.66(4) 2_565 7_455
Si2 Al3 Al2 67.89(3) 2_565 7_455
Si2 Al3 Al2 169.64(6) . 7_455
Al2 Al3 Al2 107.82(6) 11_566 7_455
Fe1 Al3 Fe2 111.90(4) 11_566 11_566
Si2 Al3 Fe2 51.99(2) 11_566 11_566
Al3 Al3 Fe2 107.42(3) 2_565 11_566
Si2 Al3 Fe2 133.85(6) 2_565 11_566
Si2 Al3 Fe2 51.305(19) . 11_566
Al2 Al3 Fe2 56.02(3) 11_566 11_566
Al2 Al3 Fe2 134.96(6) 7_455 11_566
Fe1 Al3 Fe2 111.90(4) 11_566 2_565
Si2 Al3 Fe2 51.99(2) 11_566 2_565
Al3 Al3 Fe2 107.42(3) 2_565 2_565
Si2 Al3 Fe2 51.305(19) 2_565 2_565
Si2 Al3 Fe2 133.85(6) . 2_565
Al2 Al3 Fe2 134.96(6) 11_566 2_565
Al2 Al3 Fe2 56.02(3) 7_455 2_565
Fe2 Al3 Fe2 103.08(4) 11_566 2_565
Fe1 Al3 Al4 52.07(4) 11_566 11_566
Si2 Al3 Al4 173.04(7) 11_566 11_566
Al3 Al3 Al4 62.32(3) 2_565 11_566
Si2 Al3 Al4 87.47(4) 2_565 11_566
Si2 Al3 Al4 87.47(4) . 11_566
Al2 Al3 Al4 82.55(4) 11_566 11_566
Al2 Al3 Al4 82.55(4) 7_455 11_566
Fe2 Al3 Al4 128.45(2) 11_566 11_566
Fe2 Al3 Al4 128.45(2) 2_565 11_566
Fe1 Al3 Tb1 69.80(4) 11_566 11_566
Si2 Al3 Tb1 65.09(4) 11_566 11_566
Al3 Al3 Tb1 175.81(3) 2_565 11_566
Si2 Al3 Tb1 118.72(3) 2_565 11_566
Si2 Al3 Tb1 118.72(3) . 11_566
Al2 Al3 Tb1 65.19(4) 11_566 11_566
Al2 Al3 Tb1 65.19(4) 7_455 11_566
Fe2 Al3 Tb1 70.22(3) 11_566 11_566
Fe2 Al3 Tb1 70.22(3) 2_565 11_566
Al4 Al3 Tb1 121.87(5) 11_566 11_566
Fe1 Al4 Fe1 165.88(11) . 2_565
Fe1 Al4 Al3 110.62(8) . 11_566
Fe1 Al4 Al3 55.26(4) 2_565 11_566
Fe1 Al4 Al3 55.26(4) . 12_666
Fe1 Al4 Al3 110.63(8) 2_565 12_666
Al3 Al4 Al3 55.37(7) 11_566 12_666
Fe1 Al4 Al2 129.74(3) . 5_655
Fe1 Al4 Al2 55.82(2) 2_565 5_655
Al3 Al4 Al2 89.88(4) 11_566 5_655
Al3 Al4 Al2 124.07(5) 12_666 5_655
Fe1 Al4 Al2 55.82(2) . 9_665
Fe1 Al4 Al2 129.74(3) 2_565 9_665
Al3 Al4 Al2 124.07(5) 11_566 9_665
Al3 Al4 Al2 89.88(4) 12_666 9_665
Al2 Al4 Al2 74.47(4) 5_655 9_665
Fe1 Al4 Al2 55.82(2) . 6_465
Fe1 Al4 Al2 129.74(3) 2_565 6_465
Al3 Al4 Al2 124.07(5) 11_566 6_465
Al3 Al4 Al2 89.88(4) 12_666 6_465
Al2 Al4 Al2 143.26(9) 5_655 6_465
Al2 Al4 Al2 93.96(5) 9_665 6_465
Fe1 Al4 Al2 129.74(3) . 10_565
Fe1 Al4 Al2 55.82(2) 2_565 10_565
Al3 Al4 Al2 89.88(3) 11_566 10_565
Al3 Al4 Al2 124.07(5) 12_666 10_565
Al2 Al4 Al2 93.96(5) 5_655 10_565
Al2 Al4 Al2 143.26(9) 9_665 10_565
Al2 Al4 Al2 74.47(4) 6_465 10_565
Fe2 Si1 Fe2 122.37(5) . 12_656
Fe2 Si1 Al2 61.39(3) . .
Fe2 Si1 Al2 137.27(6) 12_656 .
Fe2 Si1 Al2 137.27(6) . 13_565
Fe2 Si1 Al2 61.39(3) 12_656 13_565
Al2 Si1 Al2 87.65(6) . 13_565
Fe2 Si1 Si1 58.39(3) . 11_666
Fe2 Si1 Si1 113.07(7) 12_656 11_666
Al2 Si1 Si1 103.82(4) . 11_666
Al2 Si1 Si1 164.34(3) 13_565 11_666
Fe2 Si1 Si1 113.07(7) . 12_656
Fe2 Si1 Si1 58.39(3) 12_656 12_656
Al2 Si1 Si1 164.34(3) . 12_656
Al2 Si1 Si1 103.82(4) 13_565 12_656
Si1 Si1 Si1 63.03(6) 11_666 12_656
Fe2 Si1 Al1 61.75(3) . 2
Fe2 Si1 Al1 61.75(3) 12_656 2
Al2 Si1 Al1 112.76(5) . 2
Al2 Si1 Al1 112.77(5) 13_565 2
Si1 Si1 Al1 72.94(6) 11_666 2
Si1 Si1 Al1 72.94(6) 12_656 2
Fe2 Si1 Si1 109.16(3) . 2_655
Fe2 Si1 Si1 109.16(3) 12_656 2_655
Al2 Si1 Si1 108.10(4) . 2_655
Al2 Si1 Si1 108.10(4) 13_565 2_655
Si1 Si1 Si1 58.49(3) 11_666 2_655
Si1 Si1 Si1 58.49(3) 12_656 2_655
Al1 Si1 Si1 122.06(4) 2 2_655
Fe2 Si1 Tb1 74.01(3) . .
Fe2 Si1 Tb1 74.01(3) 12_656 .
Al2 Si1 Tb1 66.49(4) . .
Al2 Si1 Tb1 66.49(4) 13_565 .
Si1 Si1 Tb1 127.74(4) 11_666 .
Si1 Si1 Tb1 127.74(4) 12_656 .
Al1 Si1 Tb1 66.01(4) 2 .
Si1 Si1 Tb1 171.93(2) 2_655 .
Fe2 Si2 Fe2 132.85(6) 11_566 .
Fe2 Si2 Si3 112.84(3) 11_566 3
Fe2 Si2 Si3 112.84(3) . 3
Fe2 Si2 Al3 67.25(3) 11_566 12_666
Fe2 Si2 Al3 67.25(3) . 12_666
Si3 Si2 Al3 179.17(7) 3 12_666
Fe2 Si2 Al1 130.32(5) 11_566 2
Fe2 Si2 Al1 62.43(3) . 2
Si3 Si2 Al1 65.98(5) 3 2
Al3 Si2 Al1 114.64(5) 12_666 2
Fe2 Si2 Al1 62.43(3) 11_566 .
Fe2 Si2 Al1 130.32(5) . .
Si3 Si2 Al1 65.98(5) 3 .
Al3 Si2 Al1 114.64(5) 12_666 .
Al1 Si2 Al1 74.53(6) 2 .
Fe2 Si2 Al3 120.32(5) 11_566 2_565
Fe2 Si2 Al3 66.00(3) . 2_565
Si3 Si2 Al3 95.04(5) 3 2_565
Al3 Si2 Al3 84.24(5) 12_666 2_565
Al1 Si2 Al3 108.96(4) 2 2_565
Al1 Si2 Al3 157.99(6) . 2_565
Fe2 Si2 Al3 66.00(3) 11_566 .
Fe2 Si2 Al3 120.32(5) . .
Si3 Si2 Al3 95.04(5) 3 .
Al3 Si2 Al3 84.24(5) 12_666 .
Al1 Si2 Al3 157.99(6) 2 .
Al1 Si2 Al3 108.96(4) . .
Al3 Si2 Al3 59.64(6) 2_565 .
Fe2 Si2 Tb1 74.68(3) 11_566 .
Fe2 Si2 Tb1 74.68(3) . .
Si3 Si2 Tb1 117.41(5) 3 .
Al3 Si2 Tb1 63.41(4) 12_666 .
Al1 Si2 Tb1 65.19(4) 2 .
Al1 Si2 Tb1 65.19(4) . .
Al3 Si2 Tb1 136.53(4) 2_565 .
Al3 Si2 Tb1 136.53(4) . .
Fe1 Si3 Fe1 114.44(6) 2 .
Fe1 Si3 Si3 59.29(3) 2 2
Fe1 Si3 Si3 59.29(3) . 2
Fe1 Si3 Si2 110.04(4) 2 4_554
Fe1 Si3 Si2 110.05(4) . 4_554
Si3 Si3 Si2 109.90(4) 2 4_554
Fe1 Si3 Al2 60.60(3) 2 13_565
Fe1 Si3 Al2 130.54(6) . 13_565
Si3 Si3 Al2 112.17(4) 2 13_565
Si2 Si3 Al2 117.65(5) 4_554 13_565
Fe1 Si3 Al2 130.54(6) 2 .
Fe1 Si3 Al2 60.59(3) . .
Si3 Si3 Al2 112.17(4) 2 .
Si2 Si3 Al2 117.65(5) 4_554 .
Al2 Si3 Al2 85.46(6) 13_565 .
Fe1 Si3 Al1 55.72(4) 2 3_554
Fe1 Si3 Al1 112.76(5) . 3_554
Si3 Si3 Al1 65.03(3) 2 3_554
Si2 Si3 Al1 58.47(4) 4_554 3_554
Al2 Si3 Al1 102.87(4) 13_565 3_554
Al2 Si3 Al1 171.67(5) . 3_554
Fe1 Si3 Al1 112.76(5) 2 4_554
Fe1 Si3 Al1 55.72(4) . 4_554
Si3 Si3 Al1 65.03(3) 2 4_554
Si2 Si3 Al1 58.47(4) 4_554 4_554
Al2 Si3 Al1 171.67(5) 13_565 4_554
Al2 Si3 Al1 102.87(4) . 4_554
Al1 Si3 Al1 68.81(6) 3_554 4_554
Fe1 Si3 Al2 57.78(2) 2 5_645
Fe1 Si3 Al2 167.95(6) . 5_645
Si3 Si3 Al2 109.66(3) 2 5_645
Si2 Si3 Al2 67.72(3) 4_554 5_645
Al2 Si3 Al2 55.99(4) 13_565 5_645
Al2 Si3 Al2 131.32(5) . 5_645
Al1 Si3 Al2 55.58(3) 3_554 5_645
Al1 Si3 Al2 116.75(5) 4_554 5_645
Fe1 Si3 Al2 167.95(6) 2 9_665
Fe1 Si3 Al2 57.78(2) . 9_665
Si3 Si3 Al2 109.66(3) 2 9_665
Si2 Si3 Al2 67.72(3) 4_554 9_665
Al2 Si3 Al2 131.32(5) 13_565 9_665
Al2 Si3 Al2 55.99(4) . 9_665
Al1 Si3 Al2 116.75(5) 3_554 9_665
Al1 Si3 Al2 55.58(3) 4_554 9_665
Al2 Si3 Al2 127.96(6) 5_645 9_665
Fe1 Si3 Tb1 68.88(3) 2 .
Fe1 Si3 Tb1 68.87(3) . .
Si3 Si3 Tb1 67.65(3) 2 .
Si2 Si3 Tb1 177.54(6) 4_554 .
Al2 Si3 Tb1 63.94(3) 13_565 .
Al2 Si3 Tb1 63.94(3) . .
Al1 Si3 Tb1 119.68(4) 3_554 .
Al1 Si3 Tb1 119.68(4) 4_554 .
Al2 Si3 Tb1 112.85(3) 5_645 .
Al2 Si3 Tb1 112.85(3) 9_665 .

loop_
_geom_bond_atom_site_label_1
_geom_bond_atom_site_label_2
_geom_bond_distance
_geom_bond_site_symmetry_2
Tb1 Al3 3.0175(15) 11_556
Tb1 Al3 3.0175(15) 12_666
Tb1 Si1 3.0296(13) .
Tb1 Si1 3.0296(13) 2
Tb1 Si2 3.0604(13) .
Tb1 Si2 3.0604(13) 2
Tb1 Al1 3.0977(14) .
Tb1 Al1 3.0977(14) 2
Tb1 Al2 3.1002(11) .
Tb1 Al2 3.1002(11) 13_565
Tb1 Al2 3.1002(11) 2
Tb1 Al2 3.1002(11) 14_655
Fe1 Si3 2.3514(9) .
Fe1 Si3 2.3514(9) 2
Fe1 Al4 2.4004(8) .
Fe1 Al1 2.4674(15) 4_554
Fe1 Al3 2.5007(15) 12_666
Fe1 Al2 2.5292(11) 14_655
Fe1 Al2 2.5292(11) .
Fe1 Al2 2.5562(11) 9_665
Fe1 Al2 2.5562(11) 6_465
Fe2 Si2 2.3841(7) .
Fe2 Si2 2.3841(7) 12_666
Fe2 Si1 2.4813(8) 11_666
Fe2 Si1 2.4814(8) .
Fe2 Al2 2.5877(10) 8_665
Fe2 Al2 2.5877(10) .
Fe2 Al1 2.6219(8) 2
Fe2 Al1 2.6219(8) 12_666
Fe2 Al3 2.7906(10) 2_565
Fe2 Al3 2.7906(10) 12_666
Fe2 Tb1 3.3458(4) 11_666
Al1 Fe1 2.4673(15) 3
Al1 Fe2 2.6219(8) 2
Al1 Fe2 2.6219(8) 11_566
Al1 Si1 2.6227(19) 2
Al1 Si2 2.6550(13) .
Al1 Si2 2.6550(13) 2
Al1 Al2 2.6592(13) 11_566
Al1 Al2 2.6592(13) 7_445
Al1 Si3 2.8451(16) 3
Al1 Si3 2.8451(16) 4
Al2 Fe1 2.5562(11) 9_665
Al2 Si1 2.5850(14) .
Al2 Al2 2.5876(19) 9_665
Al2 Si3 2.6380(14) .
Al2 Al1 2.6592(13) 12_666
Al2 Al3 2.7182(13) 12_666
Al2 Si3 2.8590(13) 9_665
Al2 Al4 2.9582(13) 9_665
Al3 Fe1 2.5007(15) 11_566
Al3 Si2 2.6406(19) 11_566
Al3 Al3 2.699(3) 2_565
Al3 Si2 2.7143(13) 2_565
Al3 Si2 2.7143(13) .
Al3 Al2 2.7182(13) 11_566
Al3 Al2 2.7182(13) 7_455
Al3 Fe2 2.7905(10) 11_566
Al3 Fe2 2.7905(10) 2_565
Al3 Al4 2.905(2) 11_566
Al3 Tb1 3.0175(15) 11_566
Al4 Fe1 2.4004(8) 2_565
Al4 Al3 2.905(2) 11_566
Al4 Al3 2.905(2) 12_666
Al4 Al2 2.9581(14) 5_655
Al4 Al2 2.9581(13) 9_665
Al4 Al2 2.9582(13) 6_465
Al4 Al2 2.9582(14) 10_565
Si1 Fe2 2.4814(8) 12_656
Si1 Al2 2.5850(14) 13_565
Si1 Si1 2.601(2) 11_666
Si1 Si1 2.601(2) 12_656
Si1 Al1 2.6227(19) 2
Si1 Si1 2.719(3) 2_655
Si2 Fe2 2.3841(7) 11_566
Si2 Si3 2.5688(18) 3
Si2 Al3 2.6406(19) 12_666
Si2 Al1 2.6550(13) 2
Si2 Al3 2.7143(13) 2_565
Si3 Fe1 2.3514(9) 2
Si3 Si3 2.402(3) 2
Si3 Si2 2.5689(18) 4_554
Si3 Al2 2.6380(14) 13_565
Si3 Al1 2.8451(16) 3_554
Si3 Al1 2.8451(16) 4_554
Si3 Al2 2.8589(13) 5_645
Si3 Al2 2.8589(13) 9_665
